data_7063790
loop_
_publ_author_name
'Sarkar, Prabhat'
'Paul, Shuba'
'Das, Supratim'
'Chowdhury, Tania'
'Mandal, Subham'
'Goswami, Sanchita'
'Bhaumik, Asim'
'Mukhopadhyay, Chhanda'

_publ_section_title
;
 tert-Butylnitrite promoted one-component based direct synthesis of
 2-cyano substituted maleimide probes and their fluorescence turn-off
 sensing towards Fe3+
;
_journal_issue 22
_journal_name_full 'New Journal of Chemistry'
_journal_page_first 9484
_journal_page_last 9490
_journal_paper_doi 10.1039/D4NJ05011H
_journal_volume 49
_journal_year 2025
_chemical_formula_moiety 'C12 H8 N2 O3'
_chemical_formula_sum 'C12 H8 N2 O3'
_chemical_formula_weight 228.20
_space_group_crystal_system triclinic
_space_group_IT_number 2
_space_group_name_Hall '-P 1'
_space_group_name_H-M_alt 'P -1'
_atom_sites_solution_hydrogens geom
_audit_creation_date 2024-11-18
_audit_creation_method
;
Olex2 1.5-beta
(compiled 2024.02.16 svn.r378c4104 for OlexSys, GUI svn.r6928)
;
_audit_update_record
;
2024-11-18 deposited with the CCDC.	2025-05-05 downloaded from the CCDC.
;
_cell_angle_alpha 96.893(2)
_cell_angle_beta 90.608(2)
_cell_angle_gamma 107.975(2)
_cell_formula_units_Z 2
_cell_length_a 7.1679(4)
_cell_length_b 7.7218(4)
_cell_length_c 10.2127(5)
_cell_measurement_reflns_used 9098
_cell_measurement_temperature 273.15
_cell_measurement_theta_max 67.91
_cell_measurement_theta_min 4.37
_cell_volume 533.11(5)
_computing_cell_refinement 'Bruker SAINT V8.38A (Bruker AXS)'
_computing_data_collection 'Bruker APEX3 ver.2018.7-2(Bruker AXS)'
_computing_data_reduction 'Bruker SAINT V8.38A (Bruker AXS)'
_computing_molecular_graphics 'Bruker ShelXLe(Huebschle et all. 2011)'
_computing_publication_material 'Bruker ShelXLe(Huebschle et all. 2011)'
_computing_structure_refinement 'SHELXL-2018/3 (Sheldrick 2018)'
_computing_structure_solution 'SHELXT 2014/5(Sheldrick 2014)'
_diffrn_ambient_temperature 273.15
_diffrn_detector 'CPAD area detector'
_diffrn_detector_area_resol_mean 7.407
_diffrn_detector_type 'Bruker Photon III'
_diffrn_measured_fraction_theta_full 0.997
_diffrn_measured_fraction_theta_max 0.997
_diffrn_measurement_device 'four-circle diffractometer'
_diffrn_measurement_device_type 'Bruker D8 VENTURE'
_diffrn_measurement_method '\w and \f scans'
_diffrn_radiation_collimation '0.5 mm double-pinhole'
_diffrn_radiation_monochromator 'mirror optics'
_diffrn_radiation_probe x-ray
_diffrn_radiation_type 'Cu K\a'
_diffrn_radiation_wavelength 1.54178
_diffrn_reflns_av_R_equivalents 0.0490
_diffrn_reflns_av_unetI/netI 0.0268
_diffrn_reflns_Laue_measured_fraction_full 0.997
_diffrn_reflns_Laue_measured_fraction_max 0.997
_diffrn_reflns_limit_h_max 8
_diffrn_reflns_limit_h_min -8
_diffrn_reflns_limit_k_max 9
_diffrn_reflns_limit_k_min -9
_diffrn_reflns_limit_l_max 12
_diffrn_reflns_limit_l_min -12
_diffrn_reflns_number 15572
_diffrn_reflns_point_group_measured_fraction_full 0.997
_diffrn_reflns_point_group_measured_fraction_max 0.997
_diffrn_reflns_theta_full 67.679
_diffrn_reflns_theta_max 68.338
_diffrn_reflns_theta_min 4.366
_diffrn_source 'microfocus sealed X-ray tube'
_diffrn_source_current 1.2
_diffrn_source_power 0.06
_diffrn_source_type 'Incoatec I\ms Diamond'
_diffrn_source_voltage 50.0
_diffrn_standards_number 0
_exptl_absorpt_coefficient_mu 0.879
_exptl_absorpt_correction_T_max 0.5849
_exptl_absorpt_correction_T_min 0.4176
_exptl_absorpt_correction_type none
_exptl_absorpt_process_details
;
SADABS-2016/2 (Bruker,2016/2) was used for absorption correction.
wR2(int) was 0.1299 before and 0.0682 after correction.
The Ratio of minimum to maximum transmission is 0.7140.
The \l/2 correction factor is Not present.
;
_exptl_crystal_colour yellow
_exptl_crystal_colour_primary yellow
_exptl_crystal_density_diffrn 1.422
_exptl_crystal_description block
_exptl_crystal_F_000 236
_exptl_crystal_size_max 0.35
_exptl_crystal_size_mid 0.12
_exptl_crystal_size_min 0.03
_refine_diff_density_max 0.391
_refine_diff_density_min -0.194
_refine_diff_density_rms 0.056
_refine_ls_extinction_coef 0.036(9)
_refine_ls_extinction_expression Fc^*^=kFc[1+0.001xFc^2^\l^3^/sin(2\q)]^-1/4^
_refine_ls_extinction_method 'SHELXL-2018/3 (Sheldrick 2018)'
_refine_ls_goodness_of_fit_ref 1.034
_refine_ls_hydrogen_treatment constr
_refine_ls_matrix_type full
_refine_ls_number_parameters 156
_refine_ls_number_reflns 1949
_refine_ls_number_restraints 0
_refine_ls_restrained_S_all 1.034
_refine_ls_R_factor_all 0.0640
_refine_ls_R_factor_gt 0.0608
_refine_ls_shift/su_max 0.007
_refine_ls_shift/su_mean 0.002
_refine_ls_structure_factor_coef Fsqd
_refine_ls_weighting_details 'w=1/[\s^2^(Fo^2^)+(0.1305P)^2^+0.0997P] where P=(Fo^2^+2Fc^2^)/3'
_refine_ls_weighting_scheme calc
_refine_ls_wR_factor_gt 0.1907
_refine_ls_wR_factor_ref 0.1951
_reflns_Friedel_coverage 0.000
_reflns_number_gt 1763
_reflns_number_total 1949
_reflns_threshold_expression 'I > 2\s(I)'
_cod_data_source_file d4nj05011h2.cif
_cod_data_source_block cu_sg_209c2_0m_a
_cod_depositor_comments 'Adding full bibliography for 7063789--7063790.cif.'
_cod_database_code 7063790
_shelx_shelxl_version_number 2018/3
_shelx_space_group_comment
;
The symmetry employed for this shelxl refinement is uniquely defined
by the following loop, which should always be used as a source of
symmetry information in preference to the above space-group names.
They are only intended as comments.
;
_shelx_estimated_absorpt_t_max 0.974
_shelx_estimated_absorpt_t_min 0.748
_olex2_refinement_description
;
1. Fixed Uiso
 At 1.2 times of:
  All C(H) groups, All N(H) groups
 At 1.5 times of:
  All C(H,H,H) groups
2.a Aromatic/amide H refined with riding coordinates:
 N004(H004), C008(H008), C00A(H00A), C00C(H00C), C00D(H00D)
2.b Idealised Me refined as rotating group:
 C00H(H00B,H00E,H00F)
;
_olex2_submission_special_instructions 'No special instructions were received'

loop_
_space_group_symop_operation_xyz
'x, y, z'
'-x, -y, -z'

loop_
_atom_site_label
_atom_site_type_symbol
_atom_site_fract_x
_atom_site_fract_y
_atom_site_fract_z
_atom_site_U_iso_or_equiv
_atom_site_adp_type
_atom_site_occupancy
_atom_site_site_symmetry_order
_atom_site_calc_flag
_atom_site_refinement_flags_posn
_atom_site_refinement_flags_adp
_atom_site_refinement_flags_occupancy
_atom_site_disorder_assembly
_atom_site_disorder_group
O001 O 0.3498(3) 0.2735(2) 0.05755(16) 0.0799(6) Uani 1 1 d . . . . .
O002 O 0.1412(3) 0.6375(3) 0.89508(17) 0.0869(6) Uani 1 1 d . . . . .
O003 O 0.4780(3) 0.8201(2) 0.3138(2) 0.0963(7) Uani 1 1 d . . . . .
N004 N 0.4255(3) 0.5712(3) 0.1580(2) 0.0752(6) Uani 1 1 d . . . . .
H004 H 0.473823 0.628069 0.092677 0.090 Uiso 1 1 calc R U . . .
C005 C 0.3107(3) 0.5077(3) 0.3653(2) 0.0584(5) Uani 1 1 d . . . . .
C006 C 0.2774(3) 0.3498(3) 0.2837(2) 0.0609(5) Uani 1 1 d . . . . .
C007 C 0.2679(3) 0.5438(3) 0.5024(2) 0.0580(5) Uani 1 1 d . . . . .
C008 C 0.2702(3) 0.7584(3) 0.6957(2) 0.0674(6) Uani 1 1 d . . . . .
H008 H 0.299718 0.879318 0.735215 0.081 Uiso 1 1 calc R U . . .
C009 C 0.1868(3) 0.6163(3) 0.7683(2) 0.0627(6) Uani 1 1 d . . . . .
C00A C 0.1831(3) 0.4015(3) 0.5764(2) 0.0640(6) Uani 1 1 d . . . . .
H00A H 0.153047 0.280519 0.536883 0.077 Uiso 1 1 calc R U . . .
C00B C 0.4128(3) 0.6560(3) 0.2817(2) 0.0665(6) Uani 1 1 d . . . . .
C00C C 0.3098(3) 0.7225(3) 0.5656(2) 0.0657(6) Uani 1 1 d . . . . .
H00C H 0.366063 0.820134 0.518652 0.079 Uiso 1 1 calc R U . . .
C00D C 0.1427(3) 0.4363(3) 0.7072(2) 0.0688(6) Uani 1 1 d . . . . .
H00D H 0.085904 0.339202 0.754563 0.083 Uiso 1 1 calc R U . . .
C00E C 0.1864(3) 0.1639(3) 0.3069(2) 0.0729(7) Uani 1 1 d . . . . .
C00F C 0.3514(3) 0.3840(3) 0.1518(2) 0.0678(6) Uani 1 1 d . . . . .
N00G N 0.1127(4) 0.0140(3) 0.3191(3) 0.1067(9) Uani 1 1 d . . . . .
C00H C 0.1869(5) 0.8178(4) 0.9649(3) 0.0920(8) Uani 1 1 d . . . . .
H00B H 0.117938 0.886157 0.922577 0.138 Uiso 1 1 calc R U . . .
H00E H 0.325687 0.878379 0.965120 0.138 Uiso 1 1 calc R U . . .
H00F H 0.147727 0.810225 1.054231 0.138 Uiso 1 1 calc R U . . .

loop_
_atom_site_aniso_label
_atom_site_aniso_U_11
_atom_site_aniso_U_22
_atom_site_aniso_U_33
_atom_site_aniso_U_23
_atom_site_aniso_U_13
_atom_site_aniso_U_12
O001 0.1018(12) 0.0684(10) 0.0641(10) 0.0028(7) 0.0230(8) 0.0203(8)
O002 0.1071(13) 0.0776(11) 0.0660(10) 0.0021(8) 0.0272(9) 0.0161(9)
O003 0.1338(16) 0.0522(10) 0.0971(13) 0.0202(8) 0.0415(11) 0.0155(9)
N004 0.0966(14) 0.0638(11) 0.0666(11) 0.0175(8) 0.0203(9) 0.0233(10)
C005 0.0588(10) 0.0512(10) 0.0663(12) 0.0118(8) 0.0079(8) 0.0170(8)
C006 0.0651(11) 0.0581(11) 0.0598(11) 0.0087(8) 0.0101(8) 0.0190(9)
C007 0.0569(10) 0.0537(11) 0.0638(11) 0.0081(8) 0.0083(8) 0.0173(8)
C008 0.0765(13) 0.0491(11) 0.0738(13) 0.0032(9) 0.0150(10) 0.0170(9)
C009 0.0634(11) 0.0586(11) 0.0619(12) 0.0059(9) 0.0131(9) 0.0133(9)
C00A 0.0694(12) 0.0471(10) 0.0713(13) 0.0008(8) 0.0076(9) 0.0145(8)
C00B 0.0788(13) 0.0548(11) 0.0693(13) 0.0145(9) 0.0177(10) 0.0230(10)
C00C 0.0745(12) 0.0529(11) 0.0692(13) 0.0126(9) 0.0177(10) 0.0171(9)
C00D 0.0746(12) 0.0531(11) 0.0731(13) 0.0156(9) 0.0152(10) 0.0086(9)
C00E 0.0835(14) 0.0485(12) 0.0797(15) 0.0011(10) 0.0176(11) 0.0126(10)
C00F 0.0711(12) 0.0665(12) 0.0645(12) 0.0092(10) 0.0117(9) 0.0190(10)
N00G 0.134(2) 0.0540(12) 0.118(2) 0.0042(11) 0.0335(16) 0.0101(12)
C00H 0.1081(19) 0.0899(18) 0.0735(16) -0.0091(13) 0.0138(14) 0.0314(15)

loop_
_atom_type_symbol
_atom_type_description
_atom_type_scat_dispersion_real
_atom_type_scat_dispersion_imag
_atom_type_scat_source
C C 0.0181 0.0091 'International Tables Vol C Tables 4.2.6.8 and 6.1.1.4'
H H 0.0000 0.0000 'International Tables Vol C Tables 4.2.6.8 and 6.1.1.4'
N N 0.0311 0.0180 'International Tables Vol C Tables 4.2.6.8 and 6.1.1.4'
O O 0.0492 0.0322 'International Tables Vol C Tables 4.2.6.8 and 6.1.1.4'

loop_
_geom_angle_atom_site_label_1
_geom_angle_atom_site_label_2
_geom_angle_atom_site_label_3
_geom_angle
_geom_angle_site_symmetry_1
_geom_angle_site_symmetry_3
_geom_angle_publ_flag
C009 O002 C00H 119.3(2) . . ?
C00B N004 H004 124.4 . . ?
C00B N004 C00F 111.29(19) . . ?
C00F N004 H004 124.4 . . ?
C006 C005 C007 131.56(18) . . ?
C006 C005 C00B 104.35(18) . . ?
C007 C005 C00B 124.09(18) . . ?
C005 C006 C00E 130.23(19) . . ?
C005 C006 C00F 111.34(18) . . ?
C00E C006 C00F 118.43(18) . . ?
C00A C007 C005 121.57(19) . . ?
C00C C007 C005 121.22(19) . . ?
C00C C007 C00A 117.2(2) . . ?
C009 C008 H008 119.7 . . ?
C00C C008 H008 119.7 . . ?
C00C C008 C009 120.5(2) . . ?
O002 C009 C008 124.90(19) . . ?
O002 C009 C00D 116.24(19) . . ?
C008 C009 C00D 118.9(2) . . ?
C007 C00A H00A 119.3 . . ?
C00D C00A C007 121.42(19) . . ?
C00D C00A H00A 119.3 . . ?
O003 C00B N004 123.7(2) . . ?
O003 C00B C005 128.7(2) . . ?
N004 C00B C005 107.60(18) . . ?
C007 C00C H00C 119.1 . . ?
C008 C00C C007 121.8(2) . . ?
C008 C00C H00C 119.1 . . ?
C009 C00D H00D 119.9 . . ?
C00A C00D C009 120.22(19) . . ?
C00A C00D H00D 119.9 . . ?
N00G C00E C006 176.8(3) . . ?
O001 C00F N004 126.3(2) . . ?
O001 C00F C006 128.3(2) . . ?
N004 C00F C006 105.36(18) . . ?
O002 C00H H00B 109.5 . . ?
O002 C00H H00E 109.5 . . ?
O002 C00H H00F 109.5 . . ?
H00B C00H H00E 109.5 . . ?
H00B C00H H00F 109.5 . . ?
H00E C00H H00F 109.5 . . ?

loop_
_geom_bond_atom_site_label_1
_geom_bond_atom_site_label_2
_geom_bond_distance
_geom_bond_site_symmetry_2
_geom_bond_publ_flag
O001 C00F 1.204(3) . ?
O002 C009 1.342(3) . ?
O002 C00H 1.424(3) . ?
O003 C00B 1.210(3) . ?
N004 H004 0.8600 . ?
N004 C00B 1.368(3) . ?
N004 C00F 1.371(3) . ?
C005 C006 1.345(3) . ?
C005 C007 1.449(3) . ?
C005 C00B 1.518(3) . ?
C006 C00E 1.432(3) . ?
C006 C00F 1.477(3) . ?
C007 C00A 1.395(3) . ?
C007 C00C 1.392(3) . ?
C008 H008 0.9300 . ?
C008 C009 1.382(3) . ?
C008 C00C 1.375(3) . ?
C009 C00D 1.392(3) . ?
C00A H00A 0.9300 . ?
C00A C00D 1.383(3) . ?
C00C H00C 0.9300 . ?
C00D H00D 0.9300 . ?
C00E N00G 1.137(3) . ?
C00H H00B 0.9600 . ?
C00H H00E 0.9600 . ?
C00H H00F 0.9600 . ?

loop_
_geom_torsion_atom_site_label_1
_geom_torsion_atom_site_label_2
_geom_torsion_atom_site_label_3
_geom_torsion_atom_site_label_4
_geom_torsion
_geom_torsion_site_symmetry_1
_geom_torsion_site_symmetry_2
_geom_torsion_site_symmetry_3
_geom_torsion_site_symmetry_4
_geom_torsion_publ_flag
O002 C009 C00D C00A 179.5(2) . . . . ?
C005 C006 C00F O001 177.8(2) . . . . ?
C005 C006 C00F N004 -1.7(2) . . . . ?
C005 C007 C00A C00D 179.88(18) . . . . ?
C005 C007 C00C C008 -179.87(19) . . . . ?
C006 C005 C007 C00A 2.7(4) . . . . ?
C006 C005 C007 C00C -177.3(2) . . . . ?
C006 C005 C00B O003 -177.0(3) . . . . ?
C006 C005 C00B N004 1.4(2) . . . . ?
C007 C005 C006 C00E 0.3(4) . . . . ?
C007 C005 C006 C00F -179.1(2) . . . . ?
C007 C005 C00B O003 2.4(4) . . . . ?
C007 C005 C00B N004 -179.21(18) . . . . ?
C007 C00A C00D C009 -0.1(3) . . . . ?
C008 C009 C00D C00A 0.3(3) . . . . ?
C009 C008 C00C C007 0.1(4) . . . . ?
C00A C007 C00C C008 0.2(3) . . . . ?
C00B N004 C00F O001 -176.9(2) . . . . ?
C00B N004 C00F C006 2.6(3) . . . . ?
C00B C005 C006 C00E 179.6(2) . . . . ?
C00B C005 C006 C00F 0.2(2) . . . . ?
C00B C005 C007 C00A -176.54(18) . . . . ?
C00B C005 C007 C00C 3.5(3) . . . . ?
C00C C007 C00A C00D -0.1(3) . . . . ?
C00C C008 C009 O002 -179.4(2) . . . . ?
C00C C008 C009 C00D -0.3(3) . . . . ?
C00E C006 C00F O001 -1.7(4) . . . . ?
C00E C006 C00F N004 178.79(19) . . . . ?
C00F N004 C00B O003 175.9(2) . . . . ?
C00F N004 C00B C005 -2.6(3) . . . . ?
C00H O002 C009 C008 -2.6(4) . . . . ?
C00H O002 C009 C00D 178.4(2) . . . . ?
